data_1511391
loop_
_publ_author_name
'Albert, B.'
'Pompetzki, M.'

_publ_section_title
;
 Ein ionenleitendes Natriumnickelborat: Na2 Ni2 B12 O21
;
_journal_name_full 'Zeitschrift fuer Anorganische und Allgemeine Chemie'
_journal_page_first 2550
_journal_page_last 2553
_journal_paper_doi 10.1002/zaac.200400341
_journal_volume 630
_journal_year 2004
_chemical_formula_sum 'B12 Na2 Ni2 O21'
_chemical_name_systematic 'Na2 Ni2 B12 O21'
_space_group_IT_number 15
_symmetry_space_group_name_Hall '-I 2ya'
_symmetry_space_group_name_H-M 'I 1 2/a 1'
_cell_angle_alpha 90
_cell_angle_beta 102.9071
_cell_angle_gamma 90
_cell_formula_units_Z 4
_cell_length_a 17.0662
_cell_length_b 4.48009
_cell_length_c 19.4223
_cell_volume 1447.472
_citation_journal_id_ASTM ZAACAB
_cod_data_source_file boron0-1_534.cif
_cod_data_source_block B12Na2Ni2O21
_cod_original_sg_symbol_Hall '-C 2yc (x+z,y,-x)'
_cod_database_code 1511391

loop_
_symmetry_equiv_pos_as_xyz
x,y,z
-x+1/2,y,-z
-x,-y,-z
x-1/2,-y,z
x+1/2,y+1/2,z+1/2
-x+1,y+1/2,-z+1/2
-x+1/2,-y+1/2,-z+1/2
x,-y+1/2,z+1/2

loop_
_atom_site_label
_atom_site_type_symbol
_atom_site_fract_x
_atom_site_fract_y
_atom_site_fract_z
_atom_site_occupancy
_atom_site_U_iso_or_equiv
B2 B+3 0.2894 0.654 0.0905 1 0.0
O11 O-2 0.3798 -0.6336 0.4734 1 0.0
Na1 Na+1 0.3468 0.0536 0.3558 1 0.0
B5 B+3 0.4981 -0.47 0.334 1 0.0
O5 O-2 0.4308 0.2356 0.1329 1 0.0
O9 O-2 0.4702 -0.642 0.3945 1 0.0
O4 O-2 0.3091 0.4576 0.1464 1 0.0
O1 O-2 0.25 0.145 0 1 0.0
B4 B+3 0.4245 -0.14 0.2462 1 0.0
O7 O-2 0.482 -0.1926 0.2073 1 0.0
O10 O-2 0.4592 -0.2093 0.4636 1 0.0
B6 B+3 0.4347 -0.494 0.447 1 0.0
Ni1 Ni+2 0.55846 -0.0047 0.45242 1 0.0
O6 O-2 0.3642 0.0753 0.2229 1 0.0
B1 B+3 0.1887 0.97 0.0164 1 0.0
O2 O-2 0.2149 0.7537 0.0776 1 0.0
O3 O-2 0.3386 0.7415 0.047 1 0.0
O8 O-2 0.426 -0.293 0.3052 1 0.0
B3 B+3 0.3697 0.267 0.163 1 0.0
